data_7032634
loop_
_publ_author_name
'Alvarez, M. Angeles'
'Garc\'ia, M Esther'
'Garc\'ia-Viv\'o, Daniel'
'Ruiz, Miguel A.'
'Vega, M. Fernanda'

_publ_section_title
;
 Hydride, gold(i) and related derivatives of the unsaturated ditungsten
 anion [W2Cp2(\m-PCy2)(\m-CO)2](-).
;
_journal_issue 42
_journal_name_full 'Dalton transactions (Cambridge, England : 2003)'
_journal_page_first 16044
_journal_page_last 16055
_journal_paper_doi 10.1039/c4dt01915f
_journal_volume 43
_journal_year 2014
_chemical_compound_source 'synthesis as described'
_chemical_formula_moiety 'C42 H74 Au2 O2 P3 W2, F6 P'
_chemical_formula_sum 'C42 H74 Au2 F6 O2 P4 W2'
_chemical_formula_weight 1610.53
_chemical_name_systematic
;
 ?
;
_space_group_IT_number 2
_symmetry_cell_setting triclinic
_symmetry_Int_Tables_number 2
_symmetry_space_group_name_Hall '-P 1'
_symmetry_space_group_name_H-M 'P -1'
_atom_sites_solution_hydrogens geom
_atom_sites_solution_primary direct
_atom_sites_solution_secondary difmap
_audit_conform_dict_location ftp://ftp.iucr.org/pub/cif_core.dic
_audit_conform_dict_name cif_core.dic
_audit_conform_dict_version 2.4
_audit_creation_method 'WinGX routine CIF_UPDATE'
_cell_angle_alpha 88.717(7)
_cell_angle_beta 77.756(7)
_cell_angle_gamma 83.607(7)
_cell_formula_units_Z 2
_cell_length_a 9.7938(13)
_cell_length_b 14.502(2)
_cell_length_c 17.625(2)
_cell_measurement_reflns_used 967
_cell_measurement_temperature 110.0(2)
_cell_measurement_theta_max 26.22
_cell_measurement_theta_min 2.69
_cell_measurement_wavelength 0.71073
_cell_volume 2431.1(5)
_computing_cell_refinement 'BRUKER APEX'
_computing_data_collection 'BRUKER APEX'
_computing_molecular_graphics 'Ortep-3 for Windows (Farrugia, 1997)'
_computing_publication_material 'WinGX publication routines (Farrugia, 1999)'
_computing_structure_refinement 'SHELXL-97 (Sheldrick, 2008)'
_computing_structure_solution 'SHELXL-97 (Sheldrick, 2008)'
_diffrn_ambient_temperature 110.0(1)
_diffrn_measured_fraction_theta_full 0.996
_diffrn_measured_fraction_theta_max 0.996
_diffrn_measurement_device 'four-circle diffractometer'
_diffrn_measurement_device_type 'BRUKER APPEX-II CCD'
_diffrn_measurement_method 'omega/phi scans'
_diffrn_radiation_monochromator graphite
_diffrn_radiation_probe x-ray
_diffrn_radiation_source 'fine-focus sealed tube'
_diffrn_radiation_type MoK\a
_diffrn_radiation_wavelength 0.71073
_diffrn_reflns_av_R_equivalents 0.0441
_diffrn_reflns_av_unetI/netI 0.0725
_diffrn_reflns_limit_h_max 12
_diffrn_reflns_limit_h_min -11
_diffrn_reflns_limit_k_max 18
_diffrn_reflns_limit_k_min -18
_diffrn_reflns_limit_l_max 22
_diffrn_reflns_limit_l_min 0
_diffrn_reflns_number 38744
_diffrn_reflns_theta_full 26.44
_diffrn_reflns_theta_max 26.44
_diffrn_reflns_theta_min 1.18
_exptl_absorpt_coefficient_mu 10.92
_exptl_absorpt_correction_T_max 0.897
_exptl_absorpt_correction_T_min 0.153
_exptl_absorpt_correction_type multi-scan
_exptl_absorpt_process_details 'BRUKER Sadabs'
_exptl_crystal_colour green
_exptl_crystal_density_diffrn 2.2
_exptl_crystal_density_method 'not measured'
_exptl_crystal_description plate
_exptl_crystal_F_000 1524
_exptl_crystal_size_max 0.22
_exptl_crystal_size_mid 0.15
_exptl_crystal_size_min 0.01
_refine_diff_density_max 1.954
_refine_diff_density_min -1.791
_refine_diff_density_rms 0.285
_refine_ls_extinction_method none
_refine_ls_goodness_of_fit_ref 1.035
_refine_ls_hydrogen_treatment constr
_refine_ls_matrix_type full
_refine_ls_number_parameters 534
_refine_ls_number_reflns 9951
_refine_ls_number_restraints 15
_refine_ls_restrained_S_all 1.035
_refine_ls_R_factor_all 0.0733
_refine_ls_R_factor_gt 0.0387
_refine_ls_shift/su_max 0.002
_refine_ls_shift/su_mean 0
_refine_ls_structure_factor_coef Fsqd
_refine_ls_weighting_details 'calc w=1/[\s^2^(Fo^2^)+(0.0241P)^2^+25.2180P] where P=(Fo^2^+2Fc^2^)/3'
_refine_ls_weighting_scheme calc
_refine_ls_wR_factor_gt 0.079
_refine_ls_wR_factor_ref 0.0944
_reflns_number_gt 7146
_reflns_number_total 9951
_reflns_threshold_expression >2\s(I)
_cod_data_source_file c4dt01915f2.cif
_cod_data_source_block compound8p
_cod_depositor_comments
;
The following automatic conversions were performed:
'_diffrn_radiation_monochromador' tag replaced with
'_diffrn_radiation_monochromator'.

Automatic conversion script
Id: cif_correct_tags 1440 2010-10-19 06:21:57Z saulius 

 Adding full bibliography for 7032634.cif.
;
_cod_original_cell_volume 2431.1(6)
_cod_database_code 7032634

loop_
_symmetry_equiv_pos_as_xyz
'x, y, z'
'-x, -y, -z'

loop_
_atom_site_label
_atom_site_type_symbol
_atom_site_fract_x
_atom_site_fract_y
_atom_site_fract_z
_atom_site_U_iso_or_equiv
_atom_site_adp_type
_atom_site_occupancy
_atom_site_symmetry_multiplicity
_atom_site_calc_flag
_atom_site_refinement_flags
_atom_site_disorder_assembly
_atom_site_disorder_group
W1 W 0.88333(4) 0.92725(3) 0.21089(2) 0.01293(9) Uani 1 1 d . A .
W2 W 0.62918(4) 0.95671(3) 0.29058(2) 0.01241(9) Uani 1 1 d . . .
Au1 Au 0.69113(4) 0.82251(3) 0.16558(2) 0.01685(10) Uani 1 1 d . A .
Au2 Au 0.76650(4) 0.77961(3) 0.30823(2) 0.01605(9) Uani 1 1 d . . .
P1 P 0.7858(2) 1.07319(18) 0.27102(14) 0.0132(5) Uani 1 1 d . . .
P2 P 0.6135(3) 0.73224(19) 0.08058(16) 0.0199(6) Uani 1 1 d . . .
P3 P 0.7914(3) 0.63883(19) 0.37212(15) 0.0188(6) Uani 1 1 d . . .
O1 O 0.7694(8) 1.0136(5) 0.0705(4) 0.0284(17) Uani 1 1 d . A .
O2 O 0.7080(7) 0.9246(5) 0.4522(4) 0.0252(17) Uani 1 1 d . . .
C1 C 0.8028(9) 0.9792(7) 0.1254(6) 0.020(2) Uani 1 1 d . . .
C2 C 0.6847(10) 0.9308(6) 0.3902(6) 0.017(2) Uani 1 1 d . . .
C3 C 1.0750(9) 0.8142(7) 0.1980(6) 0.0233(19) Uani 1 1 d U . .
H3 H 1.0623 0.7548 0.2171 0.028 Uiso 1 1 calc R A .
C4 C 1.1056(9) 0.8911(7) 0.2398(6) 0.0218(17) Uani 1 1 d U A .
H4 H 1.1169 0.8897 0.2909 0.026 Uiso 1 1 calc R . .
C5 C 1.1153(9) 0.9674(8) 0.1909(6) 0.0213(18) Uani 1 1 d U . .
H5 H 1.1336 1.026 0.204 0.026 Uiso 1 1 calc R A .
C6 C 1.0934(10) 0.9422(8) 0.1194(6) 0.026(3) Uani 1 1 d . A .
H6 H 1.095 0.9809 0.0765 0.031 Uiso 1 1 calc R . .
C7 C 1.0680(9) 0.8463(7) 0.1225(6) 0.020(2) Uani 1 1 d . A .
H7 H 1.0502 0.8119 0.0825 0.024 Uiso 1 1 calc R . .
C8 C 0.4270(10) 1.0529(9) 0.3481(8) 0.038(3) Uani 1 1 d . . .
H8 H 0.4342 1.1041 0.3773 0.045 Uiso 1 1 calc R . .
C9 C 0.4369(10) 1.0518(8) 0.2692(7) 0.033(3) Uani 1 1 d . . .
H9 H 0.4522 1.1015 0.2354 0.04 Uiso 1 1 calc R . .
C10 C 0.4195(10) 0.9611(9) 0.2495(7) 0.032(3) Uani 1 1 d . . .
H10 H 0.4195 0.9402 0.2 0.038 Uiso 1 1 calc R . .
C11 C 0.4027(10) 0.9092(9) 0.3154(9) 0.045(4) Uani 1 1 d . . .
H11 H 0.3917 0.8462 0.319 0.054 Uiso 1 1 calc R . .
C12 C 0.4049(10) 0.9674(10) 0.3763(7) 0.038(3) Uani 1 1 d . . .
H12 H 0.3931 0.9502 0.4282 0.045 Uiso 1 1 calc R . .
C13 C 0.7532(9) 1.1719(7) 0.2059(5) 0.015(2) Uani 1 1 d . . .
H13 H 0.6934 1.1511 0.1731 0.018 Uiso 1 1 calc R . .
C14 C 0.8865(10) 1.1963(8) 0.1509(6) 0.024(2) Uani 1 1 d . . .
H14A H 0.9491 1.2176 0.181 0.029 Uiso 1 1 calc R . .
H14B H 0.9339 1.1408 0.1231 0.029 Uiso 1 1 calc R . .
C15 C 0.8579(11) 1.2698(9) 0.0933(7) 0.038(3) Uani 1 1 d . . .
H15A H 0.8029 1.2466 0.0597 0.045 Uiso 1 1 calc R . .
H15B H 0.9462 1.2847 0.0613 0.045 Uiso 1 1 calc R . .
C16 C 0.7791(13) 1.3565(9) 0.1343(8) 0.045(3) Uani 1 1 d . . .
H16A H 0.7577 1.4018 0.096 0.054 Uiso 1 1 calc R . .
H16B H 0.8383 1.3831 0.1638 0.054 Uiso 1 1 calc R . .
C17 C 0.6438(12) 1.3363(8) 0.1886(7) 0.033(3) Uani 1 1 d . . .
H17A H 0.5803 1.3161 0.1585 0.039 Uiso 1 1 calc R . .
H17B H 0.5989 1.3926 0.2159 0.039 Uiso 1 1 calc R . .
C18 C 0.6715(11) 1.2603(7) 0.2482(6) 0.027(2) Uani 1 1 d . . .
H18A H 0.5827 1.2453 0.2795 0.033 Uiso 1 1 calc R . .
H18B H 0.7256 1.2833 0.2825 0.033 Uiso 1 1 calc R . .
C19 C 0.8526(10) 1.1276(7) 0.3488(5) 0.018(2) Uani 1 1 d . . .
H19 H 0.8938 1.183 0.3259 0.021 Uiso 1 1 calc R . .
C20 C 0.7328(10) 1.1615(7) 0.4169(5) 0.020(2) Uani 1 1 d . . .
H20A H 0.6634 1.2033 0.3977 0.024 Uiso 1 1 calc R . .
H20B H 0.6872 1.1089 0.4408 0.024 Uiso 1 1 calc R . .
C21 C 0.7888(11) 1.2118(7) 0.4777(6) 0.025(2) Uani 1 1 d . . .
H21A H 0.8255 1.2679 0.455 0.03 Uiso 1 1 calc R . .
H21B H 0.7121 1.2296 0.5212 0.03 Uiso 1 1 calc R . .
C22 C 0.9039(10) 1.1512(8) 0.5066(6) 0.026(2) Uani 1 1 d . . .
H22A H 0.8653 1.0978 0.5337 0.031 Uiso 1 1 calc R . .
H22B H 0.9396 1.1861 0.5431 0.031 Uiso 1 1 calc R . .
C23 C 1.0237(10) 1.1185(8) 0.4393(6) 0.024(2) Uani 1 1 d . . .
H23A H 1.0933 1.0769 0.4585 0.029 Uiso 1 1 calc R . .
H23B H 1.0687 1.1714 0.4156 0.029 Uiso 1 1 calc R . .
C24 C 0.9682(10) 1.0678(7) 0.3779(5) 0.018(2) Uani 1 1 d . . .
H24A H 1.0452 1.0504 0.3344 0.021 Uiso 1 1 calc R . .
H24B H 0.9322 1.0113 0.4003 0.021 Uiso 1 1 calc R . .
C25 C 0.5958(12) 0.7914(8) -0.0087(6) 0.032(3) Uani 1 1 d . A .
H25 H 0.5718 0.7475 -0.044 0.039 Uiso 1 1 calc R . .
C26 C 0.7359(17) 0.8262(11) -0.0465(7) 0.066(5) Uani 1 1 d . . .
H26A H 0.7259 0.8603 -0.0926 0.1 Uiso 1 1 calc R A .
H26B H 0.8063 0.7742 -0.0597 0.1 Uiso 1 1 calc R . .
H26C H 0.7634 0.8659 -0.0108 0.1 Uiso 1 1 calc R . .
C27 C 0.4829(16) 0.8716(10) 0.0057(10) 0.065(5) Uani 1 1 d . . .
H27A H 0.5019 0.9125 0.0434 0.098 Uiso 1 1 calc R A .
H27B H 0.3936 0.849 0.0249 0.098 Uiso 1 1 calc R . .
H27C H 0.4811 0.9047 -0.0419 0.098 Uiso 1 1 calc R . .
C28 C 0.4324(13) 0.7014(10) 0.1226(7) 0.044(3) Uani 1 1 d . A .
H28 H 0.3731 0.761 0.1299 0.053 Uiso 1 1 calc R . .
C29 C 0.4181(14) 0.6608(12) 0.2017(8) 0.061(4) Uani 1 1 d . . .
H29A H 0.3211 0.6533 0.2227 0.091 Uiso 1 1 calc R A .
H29B H 0.4507 0.7013 0.2347 0.091 Uiso 1 1 calc R . .
H29C H 0.4731 0.6014 0.1989 0.091 Uiso 1 1 calc R . .
C30 C 0.3699(13) 0.6463(10) 0.0684(7) 0.047(4) Uani 1 1 d . . .
H30A H 0.4179 0.5846 0.0623 0.07 Uiso 1 1 calc R A .
H30B H 0.3804 0.6762 0.0186 0.07 Uiso 1 1 calc R . .
H30C H 0.2719 0.6432 0.0899 0.07 Uiso 1 1 calc R . .
C31 C 0.7139(15) 0.6170(11) 0.0642(9) 0.025(3) Uiso 0.7 1 d P A 1
H31 H 0.6602 0.574 0.0989 0.03 Uiso 0.7 1 calc PR A 1
C32 C 0.853(2) 0.6109(17) 0.0832(14) 0.031(7) Uiso 0.7 1 d P A 1
H32A H 0.8436 0.606 0.1385 0.047 Uiso 0.7 1 calc PR A 1
H32B H 0.897 0.6655 0.065 0.047 Uiso 0.7 1 calc PR A 1
H32C H 0.91 0.5571 0.0587 0.047 Uiso 0.7 1 calc PR A 1
C33 C 0.734(3) 0.5785(18) -0.0209(14) 0.026(6) Uiso 0.7 1 d P A 1
H33A H 0.8006 0.6115 -0.0556 0.039 Uiso 0.7 1 calc PR A 1
H33B H 0.6452 0.5868 -0.0368 0.039 Uiso 0.7 1 calc PR A 1
H33C H 0.7671 0.5136 -0.022 0.039 Uiso 0.7 1 calc PR A 1
C31B C 0.770(4) 0.648(3) 0.025(2) 0.035(9) Uiso 0.3 1 d P A 2
H31B H 0.817 0.6851 -0.0184 0.041 Uiso 0.3 1 calc PR A 2
C32B C 0.876(5) 0.627(4) 0.077(3) 0.024(13) Uiso 0.3 1 d P A 2
H32D H 0.8363 0.6499 0.128 0.036 Uiso 0.3 1 calc PR A 2
H32E H 0.9598 0.6555 0.0557 0.036 Uiso 0.3 1 calc PR A 2
H32F H 0.8997 0.5606 0.0788 0.036 Uiso 0.3 1 calc PR A 2
C33B C 0.704(7) 0.576(5) -0.013(4) 0.05(2) Uiso 0.3 1 d P A 2
H33D H 0.7763 0.5332 -0.0418 0.077 Uiso 0.3 1 calc PR A 2
H33E H 0.6487 0.6068 -0.0472 0.077 Uiso 0.3 1 calc PR A 2
H33F H 0.6442 0.544 0.0267 0.077 Uiso 0.3 1 calc PR A 2
C34 C 0.6744(10) 0.5572(7) 0.3477(6) 0.023(2) Uani 1 1 d . . .
H34 H 0.6921 0.5555 0.2908 0.028 Uiso 1 1 calc R . .
C35 C 0.7009(12) 0.4569(8) 0.3736(7) 0.033(3) Uani 1 1 d . . .
H35A H 0.683 0.4544 0.4293 0.05 Uiso 1 1 calc R . .
H35B H 0.7968 0.4334 0.3528 0.05 Uiso 1 1 calc R . .
H35C H 0.6394 0.4198 0.3551 0.05 Uiso 1 1 calc R . .
C36 C 0.5180(11) 0.5932(9) 0.3749(7) 0.037(3) Uani 1 1 d . . .
H36A H 0.4629 0.5615 0.347 0.055 Uiso 1 1 calc R . .
H36B H 0.5047 0.6586 0.3651 0.055 Uiso 1 1 calc R . .
H36C H 0.4889 0.5818 0.4295 0.055 Uiso 1 1 calc R . .
C37 C 0.9673(10) 0.5747(7) 0.3442(6) 0.022(2) Uani 1 1 d . . .
H37 H 0.9669 0.5153 0.3719 0.027 Uiso 1 1 calc R . .
C38 C 1.0023(12) 0.5545(8) 0.2571(6) 0.032(3) Uani 1 1 d . . .
H38A H 0.9907 0.6114 0.2291 0.048 Uiso 1 1 calc R . .
H38B H 0.9404 0.5125 0.2454 0.048 Uiso 1 1 calc R . .
H38C H 1.0978 0.5269 0.2421 0.048 Uiso 1 1 calc R . .
C39 C 1.0789(11) 0.6300(9) 0.3683(7) 0.037(3) Uani 1 1 d . . .
H39A H 1.1712 0.5989 0.3489 0.055 Uiso 1 1 calc R . .
H39B H 1.0618 0.6337 0.4239 0.055 Uiso 1 1 calc R . .
H39C H 1.0726 0.6914 0.3469 0.055 Uiso 1 1 calc R . .
C40 C 0.7615(11) 0.6584(7) 0.4778(6) 0.023(2) Uani 1 1 d . . .
H40 H 0.8309 0.6991 0.4854 0.028 Uiso 1 1 calc R . .
C41 C 0.6175(11) 0.7102(8) 0.5114(6) 0.029(3) Uani 1 1 d . . .
H41A H 0.5455 0.6715 0.5082 0.044 Uiso 1 1 calc R . .
H41B H 0.6043 0.7661 0.4824 0.044 Uiso 1 1 calc R . .
H41C H 0.6121 0.7255 0.5647 0.044 Uiso 1 1 calc R . .
C42 C 0.7843(13) 0.5710(8) 0.5272(6) 0.034(3) Uani 1 1 d . . .
H42A H 0.7656 0.5879 0.581 0.051 Uiso 1 1 calc R . .
H42B H 0.8798 0.5435 0.5116 0.051 Uiso 1 1 calc R . .
H42C H 0.7218 0.5272 0.5196 0.051 Uiso 1 1 calc R . .
P4 P 0.2096(3) 0.2999(2) 0.25669(16) 0.0242(6) Uani 1 1 d . . .
F1 F 0.1501(6) 0.2010(4) 0.2543(3) 0.0299(14) Uani 1 1 d . . .
F2 F 0.2706(7) 0.3975(5) 0.2588(4) 0.0392(17) Uani 1 1 d . . .
F3 F 0.2887(7) 0.2624(5) 0.3232(3) 0.0362(16) Uani 1 1 d . . .
F4 F 0.1307(6) 0.3386(5) 0.1904(4) 0.0363(16) Uani 1 1 d . . .
F5 F 0.3453(6) 0.2640(5) 0.1929(4) 0.0354(16) Uani 1 1 d . . .
F6 F 0.0734(6) 0.3360(5) 0.3205(4) 0.0408(17) Uani 1 1 d . . .

loop_
_atom_site_aniso_label
_atom_site_aniso_U_11
_atom_site_aniso_U_22
_atom_site_aniso_U_33
_atom_site_aniso_U_23
_atom_site_aniso_U_13
_atom_site_aniso_U_12
W1 0.01100(17) 0.0142(2) 0.01387(19) -0.00099(15) -0.00304(14) -0.00171(15)
W2 0.01065(17) 0.0130(2) 0.01400(19) -0.00060(15) -0.00353(14) -0.00141(15)
Au1 0.01794(18) 0.0167(2) 0.0179(2) -0.00292(15) -0.00779(15) -0.00239(15)
Au2 0.01638(18) 0.0145(2) 0.0179(2) 0.00208(15) -0.00590(14) -0.00043(15)
P1 0.0117(11) 0.0134(13) 0.0149(12) -0.0020(10) -0.0027(9) -0.0027(10)
P2 0.0234(13) 0.0132(14) 0.0270(15) -0.0025(11) -0.0130(11) -0.0030(11)
P3 0.0204(12) 0.0158(14) 0.0202(14) 0.0024(11) -0.0061(10) 0.0007(11)
O1 0.044(5) 0.024(4) 0.019(4) 0.003(3) -0.011(3) -0.005(4)
O2 0.038(4) 0.021(4) 0.020(4) 0.005(3) -0.010(3) -0.011(3)
C1 0.016(5) 0.026(6) 0.018(5) -0.007(4) -0.002(4) -0.003(4)
C2 0.024(5) 0.006(5) 0.018(5) 0.003(4) 0.001(4) -0.003(4)
C3 0.013(4) 0.018(4) 0.038(5) -0.003(4) -0.004(3) 0.000(3)
C4 0.009(3) 0.025(4) 0.032(4) -0.002(3) -0.006(3) -0.001(3)
C5 0.006(3) 0.024(4) 0.034(5) -0.003(4) -0.002(3) -0.006(3)
C6 0.015(5) 0.044(8) 0.016(5) 0.001(5) 0.002(4) 0.002(5)
C7 0.020(5) 0.018(6) 0.026(6) -0.007(4) -0.008(4) -0.012(4)
C8 0.014(5) 0.037(8) 0.059(9) -0.031(7) -0.003(5) 0.005(5)
C9 0.013(5) 0.028(7) 0.055(8) 0.030(6) -0.005(5) 0.005(5)
C10 0.011(5) 0.045(8) 0.038(7) -0.022(6) -0.006(5) 0.009(5)
C11 0.008(5) 0.030(8) 0.094(11) -0.002(8) -0.005(6) -0.001(5)
C12 0.014(5) 0.064(10) 0.027(6) 0.014(6) 0.006(4) 0.003(6)
C13 0.013(4) 0.022(6) 0.014(5) 0.000(4) -0.009(4) -0.004(4)
C14 0.022(5) 0.023(6) 0.030(6) 0.010(5) -0.009(4) -0.010(5)
C15 0.029(6) 0.046(8) 0.044(7) 0.034(6) -0.015(5) -0.021(6)
C16 0.054(8) 0.033(8) 0.058(9) 0.031(7) -0.032(7) -0.014(6)
C17 0.043(7) 0.027(7) 0.035(7) 0.005(5) -0.022(5) -0.007(5)
C18 0.031(6) 0.019(6) 0.030(6) 0.000(5) -0.005(5) 0.003(5)
C19 0.024(5) 0.019(6) 0.015(5) -0.003(4) -0.013(4) -0.007(4)
C20 0.023(5) 0.023(6) 0.020(5) -0.004(4) -0.012(4) -0.007(4)
C21 0.033(6) 0.018(6) 0.023(6) -0.005(4) -0.005(5) -0.002(5)
C22 0.030(6) 0.030(7) 0.022(6) 0.002(5) -0.010(4) -0.017(5)
C23 0.023(5) 0.031(7) 0.020(5) -0.004(5) -0.010(4) 0.000(5)
C24 0.022(5) 0.021(6) 0.012(5) 0.002(4) -0.008(4) -0.005(4)
C25 0.055(7) 0.030(7) 0.020(6) 0.002(5) -0.016(5) -0.021(6)
C26 0.109(13) 0.067(11) 0.027(7) -0.006(7) 0.001(8) -0.058(10)
C27 0.076(10) 0.042(9) 0.101(13) 0.014(9) -0.070(10) -0.012(8)
C28 0.039(7) 0.056(9) 0.042(8) -0.009(7) -0.011(6) -0.020(6)
C29 0.048(8) 0.090(13) 0.051(9) 0.005(9) -0.014(7) -0.034(8)
C30 0.040(7) 0.059(10) 0.051(8) -0.010(7) -0.015(6) -0.030(7)
C34 0.028(5) 0.020(6) 0.021(5) -0.003(4) -0.006(4) 0.002(5)
C35 0.046(7) 0.019(6) 0.038(7) -0.011(5) -0.012(5) -0.009(5)
C36 0.029(6) 0.037(8) 0.048(8) 0.000(6) -0.009(5) -0.015(5)
C37 0.029(5) 0.011(5) 0.028(6) 0.002(4) -0.012(4) 0.002(4)
C38 0.038(6) 0.019(6) 0.033(7) -0.003(5) -0.003(5) 0.011(5)
C39 0.018(5) 0.045(8) 0.044(7) 0.006(6) -0.005(5) 0.000(5)
C40 0.029(6) 0.017(6) 0.026(6) -0.004(4) -0.012(4) 0.000(5)
C41 0.031(6) 0.029(7) 0.025(6) -0.010(5) -0.003(5) 0.005(5)
C42 0.055(7) 0.031(7) 0.017(6) 0.012(5) -0.013(5) 0.001(6)
P4 0.0229(13) 0.0236(16) 0.0273(15) -0.0016(12) -0.0099(11) 0.0005(12)
F1 0.034(3) 0.020(4) 0.039(4) 0.002(3) -0.015(3) -0.006(3)
F2 0.036(4) 0.028(4) 0.059(5) -0.003(3) -0.019(3) -0.005(3)
F3 0.048(4) 0.036(4) 0.028(4) -0.009(3) -0.024(3) 0.011(3)
F4 0.035(4) 0.042(4) 0.039(4) 0.012(3) -0.025(3) -0.008(3)
F5 0.032(3) 0.039(4) 0.036(4) -0.007(3) -0.006(3) -0.006(3)
F6 0.034(4) 0.041(4) 0.043(4) -0.004(3) -0.003(3) 0.007(3)

loop_
_atom_type_symbol
_atom_type_description
_atom_type_scat_dispersion_real
_atom_type_scat_dispersion_imag
_atom_type_scat_source
C C 0.0033 0.0016 'International Tables Vol C Tables 4.2.6.8 and 6.1.1.4'
H H 0 0 'International Tables Vol C Tables 4.2.6.8 and 6.1.1.4'
Au Au -2.0133 8.8022 'International Tables Vol C Tables 4.2.6.8 and 6.1.1.4'
F F 0.0171 0.0103 'International Tables Vol C Tables 4.2.6.8 and 6.1.1.4'
O O 0.0106 0.006 'International Tables Vol C Tables 4.2.6.8 and 6.1.1.4'
P P 0.1023 0.0942 'International Tables Vol C Tables 4.2.6.8 and 6.1.1.4'
W W -0.849 6.8722 'International Tables Vol C Tables 4.2.6.8 and 6.1.1.4'

loop_
_geom_angle_atom_site_label_1
_geom_angle_atom_site_label_2
_geom_angle_atom_site_label_3
_geom_angle
C1 W1 C3 124.8(4)
C1 W1 C4 138.4(4)
C3 W1 C4 36.0(3)
C1 W1 C7 90.2(4)
C3 W1 C7 35.2(3)
C4 W1 C7 58.7(3)
C1 W1 C6 81.2(4)
C3 W1 C6 58.6(4)
C4 W1 C6 57.4(4)
C7 W1 C6 35.6(4)
C1 W1 C5 107.4(4)
C3 W1 C5 58.6(4)
C4 W1 C5 34.3(3)
C7 W1 C5 58.4(3)
C6 W1 C5 34.2(3)
C1 W1 P1 83.1(3)
C3 W1 P1 143.3(3)
C4 W1 P1 107.5(3)
C7 W1 P1 146.7(2)
C6 W1 P1 111.1(3)
C5 W1 P1 92.6(3)
C1 W1 W2 84.4(3)
C3 W1 W2 138.9(3)
C4 W1 W2 135.6(3)
C7 W1 W2 154.8(2)
C6 W1 W2 162.5(3)
C5 W1 W2 146.5(3)
P1 W1 W2 56.94(6)
C1 W1 Au1 65.1(3)
C3 W1 Au1 99.1(3)
C4 W1 Au1 134.0(3)
C7 W1 Au1 90.4(2)
C6 W1 Au1 116.7(3)
C5 W1 Au1 148.5(3)
P1 W1 Au1 115.47(6)
W2 W1 Au1 64.973(17)
C1 W1 Au2 122.5(3)
C3 W1 Au2 77.8(3)
C4 W1 Au2 92.7(3)
C7 W1 Au2 102.3(2)
C6 W1 Au2 135.6(3)
C5 W1 Au2 127.0(3)
P1 W1 Au2 108.81(6)
W2 W1 Au2 61.331(16)
Au1 W1 Au2 59.022(15)
C2 W2 C9 127.2(4)
C2 W2 C10 134.2(4)
C9 W2 C10 35.5(4)
C2 W2 C8 92.8(4)
C9 W2 C8 34.4(4)
C10 W2 C8 57.3(4)
C2 W2 C11 101.7(5)
C9 W2 C11 57.6(4)
C10 W2 C11 34.0(4)
C8 W2 C11 56.7(4)
C2 W2 P1 87.1(3)
C9 W2 P1 95.8(3)
C10 W2 P1 126.7(3)
C8 W2 P1 96.8(3)
C11 W2 P1 152.0(3)
C2 W2 C12 79.5(4)
C9 W2 C12 56.4(4)
C10 W2 C12 56.3(4)
C8 W2 C12 33.2(4)
C11 W2 C12 34.1(4)
P1 W2 C12 125.8(4)
C2 W2 W1 93.6(3)
C9 W2 W1 131.8(3)
C10 W2 W1 129.2(3)
C8 W2 W1 153.2(3)
C11 W2 W1 146.0(3)
P1 W2 W1 57.60(6)
C12 W2 W1 171.8(3)
C2 W2 Au2 63.4(3)
C9 W2 Au2 151.1(3)
C10 W2 Au2 116.1(3)
C8 W2 Au2 140.1(4)
C11 W2 Au2 95.2(3)
P1 W2 Au2 112.33(6)
C12 W2 Au2 107.7(3)
W1 W2 Au2 64.884(16)
C2 W2 Au1 122.3(3)
C9 W2 Au1 105.0(3)
C10 W2 Au1 76.4(3)
C8 W2 Au1 133.7(3)
C11 W2 Au1 85.2(4)
P1 W2 Au1 112.62(6)
C12 W2 Au1 118.9(4)
W1 W2 Au1 61.118(15)
Au2 W2 Au1 58.941(15)
P2 Au1 C1 123.6(2)
P2 Au1 W1 154.40(7)
C1 Au1 W1 41.7(2)
P2 Au1 Au2 131.15(7)
C1 Au1 Au2 102.9(2)
W1 Au1 Au2 62.264(15)
P2 Au1 W2 149.51(7)
C1 Au1 W2 67.2(2)
W1 Au1 W2 53.909(14)
Au2 Au1 W2 58.978(15)
P3 Au2 C2 118.9(2)
P3 Au2 Au1 130.96(7)
C2 Au2 Au1 104.4(2)
P3 Au2 W2 152.92(6)
C2 Au2 W2 42.3(2)
Au1 Au2 W2 62.080(15)
P3 Au2 W1 151.43(6)
C2 Au2 W1 74.5(2)
Au1 Au2 W1 58.714(15)
W2 Au2 W1 53.785(15)
C13 P1 C19 103.4(4)
C13 P1 W2 118.5(3)
C19 P1 W2 125.4(3)
C13 P1 W1 117.2(3)
C19 P1 W1 124.4(3)
W2 P1 W1 65.46(7)
C25 P2 C31 112.8(6)
C25 P2 C28 103.9(6)
C31 P2 C28 101.6(7)
C25 P2 C31B 90.6(13)
C28 P2 C31B 125.9(14)
C25 P2 Au1 113.2(4)
C31 P2 Au1 113.2(5)
C28 P2 Au1 111.1(4)
C31B P2 Au1 109.8(12)
C37 P3 C40 106.0(5)
C37 P3 C34 103.3(5)
C40 P3 C34 111.9(5)
C37 P3 Au2 113.9(4)
C40 P3 Au2 110.0(3)
C34 P3 Au2 111.4(3)
O1 C1 W1 172.2(8)
O1 C1 Au1 112.9(7)
W1 C1 Au1 73.2(3)
O2 C2 W2 172.2(8)
O2 C2 Au2 113.3(7)
W2 C2 Au2 74.3(3)
C7 C3 C4 107.0(9)
C7 C3 W1 73.0(6)
C4 C3 W1 72.5(5)
C7 C3 H3 126.5
C4 C3 H3 126.5
W1 C3 H3 119.8
C5 C4 C3 108.5(9)
C5 C4 W1 73.6(5)
C3 C4 W1 71.5(5)
C5 C4 H4 125.8
C3 C4 H4 125.8
W1 C4 H4 120.8
C6 C5 C4 108.8(10)
C6 C5 W1 72.8(5)
C4 C5 W1 72.0(5)
C6 C5 H5 125.6
C4 C5 H5 125.6
W1 C5 H5 121.3
C5 C6 C7 108.7(9)
C5 C6 W1 73.0(5)
C7 C6 W1 71.6(6)
C5 C6 H6 125.7
C7 C6 H6 125.7
W1 C6 H6 121.4
C3 C7 C6 107.0(9)
C3 C7 W1 71.8(5)
C6 C7 W1 72.7(5)
C3 C7 H7 126.5
C6 C7 H7 126.5
W1 C7 H7 120.8
C12 C8 C9 108.6(11)
C12 C8 W2 74.8(6)
C9 C8 W2 71.0(6)
C12 C8 H8 125.7
C9 C8 H8 125.7
W2 C8 H8 120.2
C8 C9 C10 106.8(10)
C8 C9 W2 74.6(6)
C10 C9 W2 72.7(6)
C8 C9 H9 126.6
C10 C9 H9 126.6
W2 C9 H9 118.2
C11 C10 C9 108.1(11)
C11 C10 W2 74.4(6)
C9 C10 W2 71.8(6)
C11 C10 H10 126
C9 C10 H10 126
W2 C10 H10 119.7
C10 C11 C12 107.4(12)
C10 C11 W2 71.7(6)
C12 C11 W2 74.3(6)
C10 C11 H11 126.3
C12 C11 H11 126.3
W2 C11 H11 119.6
C8 C12 C11 109.1(11)
C8 C12 W2 72.0(6)
C11 C12 W2 71.7(6)
C8 C12 H12 125.5
C11 C12 H12 125.5
W2 C12 H12 122.5
C14 C13 C18 110.1(8)
C14 C13 P1 113.0(6)
C18 C13 P1 114.6(6)
C14 C13 H13 106.2
C18 C13 H13 106.2
P1 C13 H13 106.2
C15 C14 C13 112.8(8)
C15 C14 H14A 109
C13 C14 H14A 109
C15 C14 H14B 109
C13 C14 H14B 109
H14A C14 H14B 107.8
C14 C15 C16 110.8(10)
C14 C15 H15A 109.5
C16 C15 H15A 109.5
C14 C15 H15B 109.5
C16 C15 H15B 109.5
H15A C15 H15B 108.1
C15 C16 C17 111.7(10)
C15 C16 H16A 109.3
C17 C16 H16A 109.3
C15 C16 H16B 109.3
C17 C16 H16B 109.3
H16A C16 H16B 107.9
C16 C17 C18 111.3(9)
C16 C17 H17A 109.4
C18 C17 H17A 109.4
C16 C17 H17B 109.4
C18 C17 H17B 109.4
H17A C17 H17B 108
C17 C18 C13 110.3(8)
C17 C18 H18A 109.6
C13 C18 H18A 109.6
C17 C18 H18B 109.6
C13 C18 H18B 109.6
H18A C18 H18B 108.1
C24 C19 C20 110.6(8)
C24 C19 P1 114.6(7)
C20 C19 P1 111.7(6)
C24 C19 H19 106.5
C20 C19 H19 106.5
P1 C19 H19 106.5
C21 C20 C19 110.9(8)
C21 C20 H20A 109.5
C19 C20 H20A 109.5
C21 C20 H20B 109.5
C19 C20 H20B 109.5
H20A C20 H20B 108
C22 C21 C20 111.8(9)
C22 C21 H21A 109.3
C20 C21 H21A 109.3
C22 C21 H21B 109.3
C20 C21 H21B 109.3
H21A C21 H21B 107.9
C21 C22 C23 110.7(8)
C21 C22 H22A 109.5
C23 C22 H22A 109.5
C21 C22 H22B 109.5
C23 C22 H22B 109.5
H22A C22 H22B 108.1
C22 C23 C24 110.6(8)
C22 C23 H23A 109.5
C24 C23 H23A 109.5
C22 C23 H23B 109.5
C24 C23 H23B 109.5
H23A C23 H23B 108.1
C19 C24 C23 112.0(8)
C19 C24 H24A 109.2
C23 C24 H24A 109.2
C19 C24 H24B 109.2
C23 C24 H24B 109.2
H24A C24 H24B 107.9
C27 C25 C26 109.6(12)
C27 C25 P2 111.3(9)
C26 C25 P2 109.0(9)
C27 C25 H25 108.9
C26 C25 H25 108.9
P2 C25 H25 108.9
C25 C26 H26A 109.5
C25 C26 H26B 109.5
H26A C26 H26B 109.5
C25 C26 H26C 109.5
H26A C26 H26C 109.5
H26B C26 H26C 109.5
C25 C27 H27A 109.5
C25 C27 H27B 109.5
H27A C27 H27B 109.5
C25 C27 H27C 109.5
H27A C27 H27C 109.5
H27B C27 H27C 109.5
C29 C28 C30 113.1(12)
C29 C28 P2 113.3(9)
C30 C28 P2 114.5(9)
C29 C28 H28 104.9
C30 C28 H28 104.9
P2 C28 H28 104.9
C28 C29 H29A 109.5
C28 C29 H29B 109.5
H29A C29 H29B 109.5
C28 C29 H29C 109.5
H29A C29 H29C 109.5
H29B C29 H29C 109.5
C28 C30 H30A 109.5
C28 C30 H30B 109.5
H30A C30 H30B 109.5
C28 C30 H30C 109.5
H30A C30 H30C 109.5
H30B C30 H30C 109.5
C32 C31 C33 107.6(16)
C32 C31 P2 114.2(13)
C33 C31 P2 114.3(12)
C32 C31 H31 106.7
C33 C31 H31 106.7
P2 C31 H31 106.7
C33B C31B C32B 125(4)
C33B C31B P2 106(3)
C32B C31B P2 109(3)
C33B C31B H31B 105.3
C32B C31B H31B 105.3
P2 C31B H31B 105.3
C31B C32B H32D 109.5
C31B C32B H32E 109.5
H32D C32B H32E 109.5
C31B C32B H32F 109.5
H32D C32B H32F 109.5
H32E C32B H32F 109.5
C31B C33B H33D 109.5
C31B C33B H33E 109.5
H33D C33B H33E 109.5
C31B C33B H33F 109.5
H33D C33B H33F 109.5
H33E C33B H33F 109.5
C35 C34 C36 110.0(9)
C35 C34 P3 116.2(7)
C36 C34 P3 112.1(7)
C35 C34 H34 105.9
C36 C34 H34 105.9
P3 C34 H34 105.9
C34 C35 H35A 109.5
C34 C35 H35B 109.5
H35A C35 H35B 109.5
C34 C35 H35C 109.5
H35A C35 H35C 109.5
H35B C35 H35C 109.5
C34 C36 H36A 109.5
C34 C36 H36B 109.5
H36A C36 H36B 109.5
C34 C36 H36C 109.5
H36A C36 H36C 109.5
H36B C36 H36C 109.5
C38 C37 C39 111.5(9)
C38 C37 P3 110.1(7)
C39 C37 P3 110.2(7)
C38 C37 H37 108.3
C39 C37 H37 108.3
P3 C37 H37 108.3
C37 C38 H38A 109.5
C37 C38 H38B 109.5
H38A C38 H38B 109.5
C37 C38 H38C 109.5
H38A C38 H38C 109.5
H38B C38 H38C 109.5
C37 C39 H39A 109.5
C37 C39 H39B 109.5
H39A C39 H39B 109.5
C37 C39 H39C 109.5
H39A C39 H39C 109.5
H39B C39 H39C 109.5
C41 C40 C42 109.0(9)
C41 C40 P3 113.0(7)
C42 C40 P3 115.6(7)
C41 C40 H40 106.2
C42 C40 H40 106.2
P3 C40 H40 106.2
C40 C41 H41A 109.5
C40 C41 H41B 109.5
H41A C41 H41B 109.5
C40 C41 H41C 109.5
H41A C41 H41C 109.5
H41B C41 H41C 109.5
C40 C42 H42A 109.5
C40 C42 H42B 109.5
H42A C42 H42B 109.5
C40 C42 H42C 109.5
H42A C42 H42C 109.5
H42B C42 H42C 109.5
F3 P4 F4 179.3(4)
F3 P4 F5 89.7(3)
F4 P4 F5 90.5(4)
F3 P4 F6 90.4(4)
F4 P4 F6 89.4(4)
F5 P4 F6 179.9(5)
F3 P4 F2 89.7(4)
F4 P4 F2 89.6(4)
F5 P4 F2 89.5(4)
F6 P4 F2 90.5(4)
F3 P4 F1 89.9(4)
F4 P4 F1 90.7(3)
F5 P4 F1 89.9(4)
F6 P4 F1 90.1(4)
F2 P4 F1 179.3(4)

loop_
_geom_bond_atom_site_label_1
_geom_bond_atom_site_label_2
_geom_bond_distance
W1 C1 1.944(10)
W1 C3 2.326(9)
W1 C4 2.340(9)
W1 C7 2.343(10)
W1 C6 2.358(9)
W1 C5 2.361(9)
W1 P1 2.395(2)
W1 W2 2.5803(6)
W1 Au1 2.7959(6)
W1 Au2 2.8958(6)
W2 C2 1.962(10)
W2 C9 2.300(9)
W2 C10 2.312(10)
W2 C8 2.344(10)
W2 C11 2.346(11)
W2 P1 2.377(2)
W2 C12 2.379(10)
W2 Au2 2.8061(6)
W2 Au1 2.8933(6)
Au1 P2 2.309(3)
Au1 C1 2.648(11)
Au1 Au2 2.8050(6)
Au2 P3 2.323(3)
Au2 C2 2.607(9)
P1 C13 1.857(10)
P1 C19 1.864(9)
P2 C25 1.807(11)
P2 C31 1.838(15)
P2 C28 1.870(12)
P2 C31B 1.95(4)
P3 C37 1.839(10)
P3 C40 1.846(10)
P3 C34 1.853(11)
O1 C1 1.170(11)
O2 C2 1.163(11)
C3 C7 1.412(14)
C3 C4 1.442(14)
C3 H3 0.93
C4 C5 1.387(14)
C4 H4 0.93
C5 C6 1.386(14)
C5 H5 0.93
C6 C7 1.439(15)
C6 H6 0.93
C7 H7 0.93
C8 C12 1.348(17)
C8 C9 1.373(16)
C8 H8 0.93
C9 C10 1.406(16)
C9 H9 0.93
C10 C11 1.361(17)
C10 H10 0.93
C11 C12 1.384(18)
C11 H11 0.93
C12 H12 0.93
C13 C14 1.523(13)
C13 C18 1.550(13)
C13 H13 0.98
C14 C15 1.500(14)
C14 H14A 0.97
C14 H14B 0.97
C15 C16 1.512(18)
C15 H15A 0.97
C15 H15B 0.97
C16 C17 1.514(16)
C16 H16A 0.97
C16 H16B 0.97
C17 C18 1.547(14)
C17 H17A 0.97
C17 H17B 0.97
C18 H18A 0.97
C18 H18B 0.97
C19 C24 1.519(13)
C19 C20 1.535(13)
C19 H19 0.98
C20 C21 1.534(13)
C20 H20A 0.97
C20 H20B 0.97
C21 C22 1.518(14)
C21 H21A 0.97
C21 H21B 0.97
C22 C23 1.524(14)
C22 H22A 0.97
C22 H22B 0.97
C23 C24 1.543(13)
C23 H23A 0.97
C23 H23B 0.97
C24 H24A 0.97
C24 H24B 0.97
C25 C27 1.499(18)
C25 C26 1.526(17)
C25 H25 0.98
C26 H26A 0.96
C26 H26B 0.96
C26 H26C 0.96
C27 H27A 0.96
C27 H27B 0.96
C27 H27C 0.96
C28 C29 1.487(18)
C28 C30 1.524(16)
C28 H28 0.98
C29 H29A 0.96
C29 H29B 0.96
C29 H29C 0.96
C30 H30A 0.96
C30 H30B 0.96
C30 H30C 0.96
C31 C32 1.46(3)
C31 C33 1.58(3)
C31 H31 0.98
C32 H32A 0.96
C32 H32B 0.96
C32 H32C 0.96
C33 H33A 0.96
C33 H33B 0.96
C33 H33C 0.96
C31B C33B 1.52(8)
C31B C32B 1.53(6)
C31B H31B 0.98
C32B H32D 0.96
C32B H32E 0.96
C32B H32F 0.96
C33B H33D 0.96
C33B H33E 0.96
C33B H33F 0.96
C34 C35 1.526(15)
C34 C36 1.540(14)
C34 H34 0.98
C35 H35A 0.96
C35 H35B 0.96
C35 H35C 0.96
C36 H36A 0.96
C36 H36B 0.96
C36 H36C 0.96
C37 C38 1.527(14)
C37 C39 1.558(15)
C37 H37 0.98
C38 H38A 0.96
C38 H38B 0.96
C38 H38C 0.96
C39 H39A 0.96
C39 H39B 0.96
C39 H39C 0.96
C40 C41 1.528(13)
C40 C42 1.544(14)
C40 H40 0.98
C41 H41A 0.96
C41 H41B 0.96
C41 H41C 0.96
C42 H42A 0.96
C42 H42B 0.96
C42 H42C 0.96
P4 F3 1.592(6)
P4 F4 1.592(6)
P4 F5 1.593(6)
P4 F6 1.598(7)
P4 F2 1.600(7)
P4 F1 1.611(7)
